data_1521951
loop_
_publ_author_name
'Smyth, J.R.'
'Jacobsen, S.D.'
'Domanik, K.'
'Swope, R.J.'
'Arlt, T.'
'Angel, R.J.'
'Holloway, J.R.'

_publ_section_title
;
 Crystal structures and compressibilities of synthetic 2M1 and 3T phengite
 micas
;
_journal_name_full 'European Journal of Mineralogy (1,1989-)'
_journal_page_first 955
_journal_page_last 963
_journal_volume 12
_journal_year 2000
_chemical_formula_sum 'Al1.4 F0.8 Fe0.04 H1.2 K Mg0.75 O11.2 Si3.81'
_chemical_name_systematic
;
K (Al1.21 Mg0.75 Fe0.04) (Al0.19 Si3.81) O10 ((O H)1.2 F0.8)
;
_space_group_IT_number 151
_symmetry_space_group_name_Hall 'P 31 2 (0 0 4)'
_symmetry_space_group_name_H-M 'P 31 1 2'
_cell_angle_alpha 90
_cell_angle_beta 90
_cell_angle_gamma 120
_cell_formula_units_Z 3
_cell_length_a 5.211
_cell_length_b 5.211
_cell_length_c 29.689
_cell_volume 698.182
_citation_journal_id_ASTM EJMIER
_cod_data_source_file Smyth_EJMIER_2000_1092.cif
_cod_data_source_block H1.2Al1.4F0.8Fe0.04K1Mg0.75O11.2Si3.81
_cod_original_cell_volume 698.1815
_cod_original_sg_symbol_Hall 'P 31 2 (x,y,z+1/3)'
_cod_original_formula_sum 'H1.2 Al1.4 F0.8 Fe0.04 K1 Mg0.75 O11.2 Si3.81'
_cod_database_code 1521951

loop_
_symmetry_equiv_pos_as_xyz
x,y,z
-y,x-y,z+1/3
-x+y,-x,z+2/3
-y,-x,-z+2/3
x,x-y,-z
-x+y,y,-z+1/3

loop_
_atom_site_label
_atom_site_type_symbol
_atom_site_fract_x
_atom_site_fract_y
_atom_site_fract_z
_atom_site_occupancy
_atom_site_U_iso_or_equiv
O1 O-2 0.7564 0.5698 0.0361 1 0.0
Al2 Al+3 0.455 0.2275 0 0.605 0.0
Fe2 Fe+2 0.455 0.2275 0 0.02 0.0
Si2 Si+4 0.4714 0.9221 0.09 0.952 0.0
Al1 Al+3 0.8025 -0.0987 0 0.605 0.0
F1 F-1 0.133 0.198 0.0363 0.4 0.0
O6 O-2 0.133 0.198 0.0363 0.6 0.0
Fe1 Fe+2 0.8025 -0.0987 0 0.02 0.0
K1 K+1 0.1239 0.2477 0.1667 1.001 0.0
Al3 Al+3 0.79 0.5815 0.0903 0.048 0.0
Si1 Si+4 0.79 0.5815 0.0903 0.952 0.0
O3 O-2 0.6411 0.7568 0.1129 1 0.0
H1 H+1 0.076 0.28 0.039 0.6 0.0
Al4 Al+3 0.4714 0.9221 0.09 0.048 0.0
O4 O-2 0.1273 0.735 0.1092 1 0.0
Mg1 Mg+2 0.8025 -0.0987 0 0.375 0.0
O5 O-2 0.616 0.252 0.1124 1 0.0
Mg2 Mg+2 0.455 0.2275 0 0.375 0.0
O2 O-2 0.4973 0.9267 0.0367 1 0.0
